data_4324900
loop_
_publ_author_name
'Hyunuk Kim'
'Sunirban Das'
'Min Gyu Kim'
'Danil N. Dybtsev'
'Yonghwi Kim'
'Kimoon Kim'

_publ_section_title
;
 Synthesis of Phase-Pure Interpenetrated MOF-5 and Its Gas Sorption
 Properties
;
_journal_name_full 'Inorganic Chemistry'
_journal_page_first 3691
_journal_page_last 3696
_journal_paper_doi 10.1021/ic200054b
_journal_volume 50
_journal_year 2011
_chemical_formula_sum 'C24.99 H15.06 N0.33 O13.705 Zn4'
_chemical_formula_weight 800.69
_chemical_name_systematic
; 
 ? 
;
_space_group_IT_number 148
_symmetry_cell_setting trigonal
_symmetry_space_group_name_Hall '-R 3'
_symmetry_space_group_name_H-M 'R -3 :H'
_atom_sites_solution_hydrogens geom
_atom_sites_solution_primary direct
_atom_sites_solution_secondary difmap
_audit_creation_method SHELXL-97
_cell_angle_alpha 90.00
_cell_angle_beta 90.00
_cell_angle_gamma 120.00
_cell_formula_units_Z 12
_cell_length_a 18.388(3)
_cell_length_b 18.388(3)
_cell_length_c 43.916(9)
_cell_measurement_reflns_used 4076
_cell_measurement_temperature 90(2)
_cell_measurement_theta_max 30.00
_cell_measurement_theta_min 1.72
_cell_volume 12859(4)
_computing_cell_refinement HKL2000
_computing_data_collection 'ADSC Quantum-210 ADX Program'
_computing_data_reduction HKL2000
_computing_molecular_graphics 'Diamond 3.1'
_computing_publication_material 'Diamond 3.1'
_computing_structure_refinement 'SHELXL-97 (Sheldrick, 1997)'
_computing_structure_solution 'SHELXS-97 (Sheldrick, 1990)'
_diffrn_ambient_temperature 90(2)
_diffrn_detector_area_resol_mean 0
_diffrn_measured_fraction_theta_full 0.991
_diffrn_measured_fraction_theta_max 0.991
_diffrn_measurement_device_type 'CCD area detector'
_diffrn_measurement_method 'omega scan'
_diffrn_radiation_monochromator 'Si(111) double crystal monochromator'
_diffrn_radiation_source 'bending magnet 6B MX beamline'
_diffrn_radiation_type synchrotron
_diffrn_radiation_wavelength 0.90000
_diffrn_reflns_av_R_equivalents 0.0602
_diffrn_reflns_av_sigmaI/netI 0.0458
_diffrn_reflns_limit_h_max 12
_diffrn_reflns_limit_h_min -19
_diffrn_reflns_limit_k_max 20
_diffrn_reflns_limit_k_min -14
_diffrn_reflns_limit_l_max 39
_diffrn_reflns_limit_l_min -48
_diffrn_reflns_number 10957
_diffrn_reflns_theta_full 30.00
_diffrn_reflns_theta_max 30.00
_diffrn_reflns_theta_min 1.72
_diffrn_standards_decay_% 0
_diffrn_standards_interval_count 0
_diffrn_standards_interval_time ?0
_diffrn_standards_number 0
_exptl_absorpt_coefficient_mu 4.255
_exptl_absorpt_correction_T_max 0.4832
_exptl_absorpt_correction_T_min 0.4832
_exptl_absorpt_correction_type multi-scan
_exptl_absorpt_process_details HKL2000
_exptl_crystal_colour colorless
_exptl_crystal_density_diffrn 1.247
_exptl_crystal_description cubic
_exptl_crystal_F_000 4790
_exptl_crystal_size_max 0.20
_exptl_crystal_size_mid 0.20
_exptl_crystal_size_min 0.20
_refine_diff_density_max 4.159
_refine_diff_density_min -1.500
_refine_diff_density_rms 0.155
_refine_ls_extinction_coef 0.00074(14)
_refine_ls_extinction_expression Fc^*^=kFc[1+0.001xFc^2^\l^3^/sin(2\q)]^-1/4^
_refine_ls_extinction_method SHELXL
_refine_ls_goodness_of_fit_ref 1.112
_refine_ls_hydrogen_treatment constr
_refine_ls_matrix_type full
_refine_ls_number_parameters 378
_refine_ls_number_reflns 4076
_refine_ls_number_restraints 409
_refine_ls_restrained_S_all 1.086
_refine_ls_R_factor_all 0.0891
_refine_ls_R_factor_gt 0.0880
_refine_ls_shift/su_max 0.000
_refine_ls_shift/su_mean 0.000
_refine_ls_structure_factor_coef Fsqd
_refine_ls_weighting_details 'calc w=1/[\s^2^(Fo^2^)+(0.1589P)^2^+184.6523P] where P=(Fo^2^+2Fc^2^)/3'
_refine_ls_weighting_scheme calc
_refine_ls_wR_factor_gt 0.2691
_refine_ls_wR_factor_ref 0.2702
_reflns_number_gt 3941
_reflns_number_total 4076
_reflns_threshold_expression >2sigma(I)
_cod_data_source_file ic200054b_si_002.cif
_cod_data_source_block r-3
_cod_original_sg_symbol_H-M 'R -3'
_cod_database_code 4324900

loop_
_symmetry_equiv_pos_as_xyz
'x, y, z'
'-y, x-y, z'
'-x+y, -x, z'
'x+2/3, y+1/3, z+1/3'
'-y+2/3, x-y+1/3, z+1/3'
'-x+y+2/3, -x+1/3, z+1/3'
'x+1/3, y+2/3, z+2/3'
'-y+1/3, x-y+2/3, z+2/3'
'-x+y+1/3, -x+2/3, z+2/3'
'-x, -y, -z'
'y, -x+y, -z'
'x-y, x, -z'
'-x+2/3, -y+1/3, -z+1/3'
'y+2/3, -x+y+1/3, -z+1/3'
'x-y+2/3, x+1/3, -z+1/3'
'-x+1/3, -y+2/3, -z+2/3'
'y+1/3, -x+y+2/3, -z+2/3'
'x-y+1/3, x+2/3, -z+2/3'

loop_
_atom_site_label
_atom_site_type_symbol
_atom_site_fract_x
_atom_site_fract_y
_atom_site_fract_z
_atom_site_U_iso_or_equiv
_atom_site_adp_type
_atom_site_occupancy
_atom_site_symmetry_multiplicity
_atom_site_calc_flag
_atom_site_refinement_flags
Zn1 Zn 0.61008(5) 1.22019(5) -0.000639(18) 0.0326(4) Uani 1 1 d .
Zn2 Zn 0.6667 1.3333 -0.06163(3) 0.0332(5) Uani 1 3 d S
Zn3 Zn 0.05773(6) 0.94229(6) 0.13615(2) 0.0403(4) Uani 1 1 d .
Zn4 Zn 0.0000 1.0000 0.19480(3) 0.0296(5) Uani 1 3 d S
O1 O 0.1547(5) 1.0138(5) 0.1124(2) 0.092(3) Uani 1 1 d .
O2 O 0.1539(5) 1.1403(5) 0.1121(2) 0.094(3) Uani 1 1 d .
O3 O 0.5149(4) 1.1969(4) 0.02528(15) 0.0578(16) Uani 1 1 d .
O4 O 0.5152(4) 1.3182(4) 0.02536(15) 0.0585(16) Uani 1 1 d .
O5 O 0.0000 1.0000 0.15060(17) 0.0279(16) Uani 1 3 d S
O6 O 0.0962(5) 0.9036(5) 0.17042(15) 0.080(2) Uani 1 1 d .
O7 O 0.0559(3) 0.9436(3) 0.21221(12) 0.0427(13) Uani 1 1 d .
O8 O 0.6667 1.3333 -0.01621(15) 0.0237(15) Uani 1 3 d S
O9 O 0.2330(4) 0.7672(4) 0.30308(16) 0.0649(17) Uani 1 1 d .
C1 C 0.1820(7) 1.0913(8) 0.1042(3) 0.095(4) Uani 1 1 d .
C2 C 0.2622(8) 1.1314(7) 0.0860(3) 0.094(4) Uani 1 1 d .
C3A C 0.3095(17) 1.2213(18) 0.0836(6) 0.068(6) Uani 0.50 1 d PU
H3A H 0.2933 1.2555 0.0946 0.082 Uiso 0.50 1 calc PR
C4A C 0.2905(18) 1.082(2) 0.0717(6) 0.071(6) Uani 0.50 1 d PU
H4A H 0.2611 1.0227 0.0747 0.085 Uiso 0.50 1 calc PR
C5A C 0.3789(17) 1.2567(19) 0.0650(6) 0.063(6) Uani 0.50 1 d PU
H5A H 0.4078 1.3154 0.0611 0.076 Uiso 0.50 1 calc PR
C6A C 0.3581(17) 1.1168(19) 0.0538(6) 0.065(6) Uani 0.50 1 d PU
H6A H 0.3728 1.0819 0.0426 0.078 Uiso 0.50 1 calc PR
C3B C 0.2903(16) 1.2075(18) 0.0716(6) 0.066(5) Uani 0.50 1 d PU
H3B H 0.2602 1.2367 0.0742 0.079 Uiso 0.50 1 calc PR
C4B C 0.3093(16) 1.0887(17) 0.0836(6) 0.061(5) Uani 0.50 1 d PU
H4B H 0.2929 1.0381 0.0944 0.073 Uiso 0.50 1 calc PR
C5B C 0.3585(17) 1.2408(18) 0.0541(6) 0.065(6) Uani 0.50 1 d PU
H5B H 0.3738 1.2912 0.0433 0.077 Uiso 0.50 1 calc PR
C6B C 0.3785(16) 1.1234(18) 0.0653(6) 0.060(5) Uani 0.50 1 d PU
H6B H 0.4078 1.0938 0.0617 0.072 Uiso 0.50 1 calc PR
C7 C 0.4075(6) 1.2035(6) 0.0514(2) 0.063(3) Uani 1 1 d .
C8 C 0.4856(5) 1.2427(5) 0.03275(19) 0.049(2) Uani 1 1 d .
C9 C 0.0902(5) 0.9089(5) 0.19902(18) 0.0464(19) Uani 1 1 d .
C10 C 0.1285(6) 0.8711(6) 0.2185(2) 0.057(2) Uani 1 1 d .
C11 C 0.1260(6) 0.8743(6) 0.24960(19) 0.055(2) Uani 1 1 d .
C12 C 0.1615(6) 0.8391(6) 0.2677(2) 0.062(2) Uani 1 1 d .
C13A C 0.1966(18) 0.8605(18) 0.2062(6) 0.058(4) Uani 0.39 1 d PU
H13A H 0.2161 0.8774 0.1860 0.070 Uiso 0.39 1 calc PR
C14A C 0.2309(18) 0.8266(18) 0.2242(6) 0.060(4) Uani 0.39 1 d PU
H14A H 0.2685 0.8111 0.2154 0.073 Uiso 0.39 1 calc PR
C15A C 0.213(3) 0.813(3) 0.2556(12) 0.068(4) Uani 0.39 1 d PU
C16A C 0.252(2) 0.779(2) 0.2768(10) 0.072(4) Uani 0.39 1 d PU
O10A O 0.3077(15) 0.7647(15) 0.2654(5) 0.086(4) Uani 0.39 1 d PU
C13B C 0.1501(13) 0.8139(13) 0.2055(4) 0.069(4) Uani 0.61 1 d PU
H13B H 0.1403 0.8010 0.1844 0.083 Uiso 0.61 1 calc PR
C14B C 0.1838(14) 0.7779(13) 0.2222(4) 0.073(3) Uani 0.61 1 d PU
H14B H 0.2021 0.7434 0.2127 0.087 Uiso 0.61 1 calc PR
C15B C 0.1926(16) 0.7910(15) 0.2542(7) 0.065(3) Uani 0.61 1 d PU
C16B C 0.2298(15) 0.7508(13) 0.2731(6) 0.070(3) Uani 0.61 1 d PU
O10B O 0.2671(9) 0.7171(8) 0.2582(3) 0.076(3) Uani 0.61 1 d PU
O1W O 0.6667 1.3333 -0.1667 0.061(4) Uani 0.50 6 d SPU
O2W O 0.6667 1.3333 -0.1132(5) 0.061(4) Uani 0.50 3 d SPU
O1S O 0.1910(13) 1.1226(19) 0.1584(7) 0.086(6) Uani 0.22 1 d PDU
N1S N 0.3225(13) 1.1620(15) 0.1538(6) 0.068(6) Uani 0.22 1 d PDU
C1S C 0.2669(16) 1.1891(16) 0.1523(8) 0.081(6) Uani 0.22 1 d PDU
H1S H 0.2789 1.2445 0.1478 0.098 Uiso 0.22 1 calc PR
C2S C 0.4069(14) 1.211(2) 0.1445(10) 0.077(7) Uani 0.22 1 d PDU
H2S1 H 0.4387 1.1843 0.1517 0.116 Uiso 0.22 1 calc PR
H2S2 H 0.4310 1.2672 0.1530 0.116 Uiso 0.22 1 calc PR
H2S3 H 0.4095 1.2140 0.1222 0.116 Uiso 0.22 1 calc PR
C3S C 0.287(2) 1.0733(16) 0.1603(11) 0.082(7) Uani 0.22 1 d PDU
H3S1 H 0.3321 1.0612 0.1643 0.124 Uiso 0.22 1 calc PR
H3S2 H 0.2538 1.0402 0.1428 0.124 Uiso 0.22 1 calc PR
H3S3 H 0.2504 1.0586 0.1783 0.124 Uiso 0.22 1 calc PR

loop_
_atom_site_aniso_label
_atom_site_aniso_U_11
_atom_site_aniso_U_22
_atom_site_aniso_U_33
_atom_site_aniso_U_23
_atom_site_aniso_U_13
_atom_site_aniso_U_12
Zn1 0.0315(6) 0.0298(6) 0.0359(6) 0.0038(3) 0.0022(3) 0.0149(4)
Zn2 0.0335(6) 0.0335(6) 0.0326(8) 0.000 0.000 0.0168(3)
Zn3 0.0427(6) 0.0426(6) 0.0396(7) -0.0004(3) 0.0007(3) 0.0242(4)
Zn4 0.0272(6) 0.0272(6) 0.0344(8) 0.000 0.000 0.0136(3)
O1 0.061(4) 0.075(5) 0.127(7) 0.037(5) 0.050(5) 0.024(4)
O2 0.065(5) 0.095(6) 0.128(7) 0.022(5) 0.056(5) 0.045(4)
O3 0.051(3) 0.053(3) 0.076(4) 0.024(3) 0.035(3) 0.030(3)
O4 0.052(3) 0.041(3) 0.079(4) 0.008(3) 0.033(3) 0.021(3)
O5 0.024(2) 0.024(2) 0.036(4) 0.000 0.000 0.0119(12)
O6 0.123(6) 0.120(6) 0.052(4) 0.002(4) -0.007(4) 0.102(6)
O7 0.050(3) 0.050(3) 0.047(3) 0.003(2) -0.002(2) 0.039(3)
O8 0.023(2) 0.023(2) 0.024(4) 0.000 0.000 0.0117(11)
O9 0.077(4) 0.076(4) 0.066(4) 0.010(3) -0.007(3) 0.057(4)
C1 0.063(7) 0.089(9) 0.122(10) 0.027(7) 0.059(7) 0.030(6)
C2 0.086(8) 0.067(7) 0.131(11) 0.030(7) 0.067(8) 0.038(6)
C3A 0.059(10) 0.069(9) 0.070(11) -0.009(9) 0.028(8) 0.026(8)
C4A 0.059(10) 0.065(8) 0.063(11) -0.001(9) 0.024(8) 0.012(7)
C5A 0.052(9) 0.065(9) 0.070(11) -0.003(9) 0.023(8) 0.027(7)
C6A 0.060(10) 0.059(8) 0.067(11) 0.003(9) 0.027(8) 0.024(8)
C3B 0.052(9) 0.078(10) 0.071(11) 0.013(9) 0.021(8) 0.034(8)
C4B 0.054(9) 0.059(8) 0.069(11) 0.017(9) 0.019(8) 0.029(7)
C5B 0.060(10) 0.068(10) 0.067(11) 0.013(9) 0.027(8) 0.033(8)
C6B 0.051(9) 0.061(8) 0.068(11) 0.012(9) 0.017(8) 0.028(7)
C7 0.049(5) 0.053(5) 0.086(7) 0.019(5) 0.031(5) 0.025(4)
C8 0.040(4) 0.054(5) 0.049(5) 0.005(4) 0.013(4) 0.021(4)
C9 0.055(5) 0.054(5) 0.043(5) 0.006(4) -0.004(4) 0.036(4)
C10 0.069(6) 0.068(6) 0.061(5) 0.003(4) -0.002(4) 0.054(5)
C11 0.072(6) 0.069(6) 0.047(5) -0.003(4) -0.006(4) 0.051(5)
C12 0.074(6) 0.077(6) 0.056(5) 0.007(5) -0.009(5) 0.053(5)
C13A 0.071(10) 0.071(10) 0.060(7) 0.003(8) 0.002(8) 0.056(7)
C14A 0.070(8) 0.077(9) 0.068(6) 0.000(7) 0.003(7) 0.063(7)
C15A 0.084(9) 0.076(10) 0.065(6) 0.005(8) -0.007(7) 0.054(7)
C16A 0.084(9) 0.080(10) 0.079(7) 0.006(7) -0.007(7) 0.060(7)
O10A 0.093(9) 0.097(10) 0.097(9) 0.011(8) 0.003(7) 0.069(7)
C13B 0.086(9) 0.086(9) 0.061(6) -0.011(7) -0.015(7) 0.062(7)
C14B 0.093(8) 0.081(8) 0.073(5) -0.008(6) -0.014(6) 0.065(6)
C15B 0.081(9) 0.074(9) 0.070(5) -0.001(7) -0.012(7) 0.061(6)
C16B 0.090(8) 0.070(8) 0.081(7) -0.006(6) -0.023(6) 0.063(6)
O10B 0.101(8) 0.076(7) 0.087(7) -0.024(5) -0.040(5) 0.072(6)
O1W 0.061(4) 0.061(4) 0.060(6) 0.000 0.000 0.030(2)
O2W 0.061(4) 0.061(4) 0.060(6) 0.000 0.000 0.030(2)
O1S 0.080(7) 0.089(8) 0.085(8) 0.001(5) 0.001(5) 0.040(5)
N1S 0.073(7) 0.069(8) 0.061(9) -0.007(8) -0.002(7) 0.035(5)
C1S 0.079(7) 0.085(9) 0.084(11) 0.001(8) 0.003(8) 0.044(6)
C2S 0.074(7) 0.080(8) 0.077(8) 0.000(5) -0.001(5) 0.037(5)
C3S 0.086(8) 0.077(7) 0.082(9) 0.003(5) 0.002(5) 0.039(5)

loop_
_atom_type_symbol
_atom_type_description
_atom_type_scat_dispersion_real
_atom_type_scat_dispersion_imag
_atom_type_scat_source
C C -0.0020 0.0028 'International Tables Vol C Tables 4.2.6.8 and 6.1.1.4'
H H 0.0000 0.0000 'International Tables Vol C Tables 4.2.6.8 and 6.1.1.4'
N N -0.0031 0.0056 'International Tables Vol C Tables 4.2.6.8 and 6.1.1.4'
O O -0.0042 0.0102 'International Tables Vol C Tables 4.2.6.8 and 6.1.1.4'
Zn Zn -0.0416 2.1555 'International Tables Vol C Tables 4.2.6.8 and 6.1.1.4'

loop_
_geom_angle_atom_site_label_1
_geom_angle_atom_site_label_2
_geom_angle_atom_site_label_3
_geom_angle
_geom_angle_site_symmetry_1
_geom_angle_site_symmetry_3
O9 Zn1 O8 116.3(3) 8_664 .
O9 Zn1 O3 105.0(3) 8_664 .
O8 Zn1 O3 112.7(2) . .
O9 Zn1 O4 105.1(3) 8_664 2_775
O8 Zn1 O4 112.7(2) . 2_775
O3 Zn1 O4 104.0(3) . 2_775
O9 Zn1 Zn1 129.4(2) 8_664 2_775
O8 Zn1 Zn1 35.94(10) . 2_775
O3 Zn1 Zn1 124.03(19) . 2_775
O4 Zn1 Zn1 76.73(17) 2_775 2_775
O9 Zn1 Zn1 129.3(2) 8_664 3_575
O8 Zn1 Zn1 35.94(10) . 3_575
O3 Zn1 Zn1 76.76(17) . 3_575
O4 Zn1 Zn1 123.9(2) 2_775 3_575
Zn1 Zn1 Zn1 60.0 2_775 3_575
O10B Zn2 O10B 111.3(4) 7_554 9_564
O10B Zn2 O10B 111.3(4) 7_554 8_664
O10B Zn2 O10B 111.3(4) 9_564 8_664
O10B Zn2 O8 107.6(4) 7_554 .
O10B Zn2 O8 107.6(4) 9_564 .
O10B Zn2 O8 107.6(4) 8_664 .
O10B Zn2 O10A 24.7(6) 7_554 7_554
O10B Zn2 O10A 94.1(7) 9_564 7_554
O10B Zn2 O10A 135.8(7) 8_664 7_554
O8 Zn2 O10A 97.6(7) . 7_554
O10B Zn2 O10A 94.1(7) 7_554 8_664
O10B Zn2 O10A 135.8(7) 9_564 8_664
O10B Zn2 O10A 24.7(6) 8_664 8_664
O8 Zn2 O10A 97.6(7) . 8_664
O10A Zn2 O10A 118.3(3) 7_554 8_664
O10B Zn2 O10A 135.8(7) 7_554 9_564
O10B Zn2 O10A 24.7(6) 9_564 9_564
O10B Zn2 O10A 94.1(7) 8_664 9_564
O8 Zn2 O10A 97.6(7) . 9_564
O10A Zn2 O10A 118.3(3) 7_554 9_564
O10A Zn2 O10A 118.3(3) 8_664 9_564
O10B Zn2 O2W 72.4(4) 7_554 .
O10B Zn2 O2W 72.4(4) 9_564 .
O10B Zn2 O2W 72.4(4) 8_664 .
O8 Zn2 O2W 180.000(2) . .
O10A Zn2 O2W 82.4(7) 7_554 .
O10A Zn2 O2W 82.4(7) 8_664 .
O10A Zn2 O2W 82.4(7) 9_564 .
O10B Zn2 O2W 72.4(4) 7_554 3_575
O10B Zn2 O2W 72.4(4) 9_564 3_575
O10B Zn2 O2W 72.4(4) 8_664 3_575
O8 Zn2 O2W 180.000(2) . 3_575
O10A Zn2 O2W 82.4(7) 7_554 3_575
O10A Zn2 O2W 82.4(7) 8_664 3_575
O10A Zn2 O2W 82.4(7) 9_564 3_575
O2W Zn2 O2W 0.000(1) . 3_575
O10B Zn2 O2W 72.4(4) 7_554 2_775
O10B Zn2 O2W 72.4(4) 9_564 2_775
O10B Zn2 O2W 72.4(4) 8_664 2_775
O8 Zn2 O2W 180.000(2) . 2_775
O10A Zn2 O2W 82.4(7) 7_554 2_775
O10A Zn2 O2W 82.4(7) 8_664 2_775
O10A Zn2 O2W 82.4(7) 9_564 2_775
O2W Zn2 O2W 0.000(1) . 2_775
O2W Zn2 O2W 0.000(1) 3_575 2_775
O1 Zn3 O2 108.0(4) . 3_465
O1 Zn3 O6 106.8(4) . .
O2 Zn3 O6 107.3(4) 3_465 .
O1 Zn3 O5 112.3(3) . .
O2 Zn3 O5 112.1(3) 3_465 .
O6 Zn3 O5 110.2(3) . .
O7 Zn4 O7 105.55(18) 2_675 3_465
O7 Zn4 O7 105.55(18) 2_675 .
O7 Zn4 O7 105.55(18) 3_465 .
O7 Zn4 O5 113.16(16) 2_675 .
O7 Zn4 O5 113.16(16) 3_465 .
O7 Zn4 O5 113.16(16) . .
C1 O1 Zn3 128.3(7) . .
C1 O2 Zn3 128.9(7) . 2_675
C8 O3 Zn1 130.4(5) . .
C8 O4 Zn1 130.4(5) . 3_575
Zn3 O5 Zn3 109.9(2) 2_675 .
Zn3 O5 Zn3 109.9(2) 2_675 3_465
Zn3 O5 Zn3 109.9(2) . 3_465
Zn3 O5 Zn4 109.0(2) 2_675 .
Zn3 O5 Zn4 109.0(2) . .
Zn3 O5 Zn4 109.0(2) 3_465 .
C9 O6 Zn3 132.6(5) . .
C9 O7 Zn4 129.0(5) . .
Zn1 O8 Zn1 108.1(2) 2_775 .
Zn1 O8 Zn1 108.1(2) 2_775 3_575
Zn1 O8 Zn1 108.1(2) . 3_575
Zn1 O8 Zn2 110.78(19) 2_775 .
Zn1 O8 Zn2 110.78(19) . .
Zn1 O8 Zn2 110.78(19) 3_575 .
C16A O9 C16B 22(2) . .
C16A O9 Zn1 126(2) . 6_465
C16B O9 Zn1 123.6(10) . 6_465
O2 C1 O1 128.4(9) . .
O2 C1 C2 115.8(10) . .
O1 C1 C2 115.4(10) . .
C3A C2 C4A 120.4(17) . .
C3A C2 C3B 25.2(13) . .
C4A C2 C3B 112.3(18) . .
C3A C2 C4B 116.1(18) . .
C4A C2 C4B 24.6(13) . .
C3B C2 C4B 119.9(17) . .
C3A C2 C1 118.9(14) . .
C4A C2 C1 120.6(15) . .
C3B C2 C1 121.3(15) . .
C4B C2 C1 118.8(14) . .
C5A C3A C2 118(2) . .
C6A C4A C2 121(2) . .
C3A C5A C7 119(2) . .
C4A C6A C7 121(2) . .
C5B C3B C2 121(2) . .
C6B C4B C2 118(2) . .
C3B C5B C7 121(2) . .
C4B C6B C7 121(2) . .
C6A C7 C6B 24.6(13) . .
C6A C7 C5B 110.4(18) . .
C6B C7 C5B 118.4(17) . .
C6A C7 C5A 119.5(18) . .
C6B C7 C5A 116.5(17) . .
C5B C7 C5A 23.8(14) . .
C6A C7 C8 121.1(14) . .
C6B C7 C8 120.3(14) . .
C5B C7 C8 121.2(13) . .
C5A C7 C8 119.2(13) . .
O4 C8 O3 125.7(7) . .
O4 C8 C7 117.2(7) . .
O3 C8 C7 117.0(7) . .
O7 C9 O6 126.0(7) . .
O7 C9 C10 117.0(7) . .
O6 C9 C10 117.1(7) . .
C11 C10 C13B 117.6(10) . .
C11 C10 C13A 115.1(12) . .
C13B C10 C13A 34.6(11) . .
C11 C10 C9 121.4(7) . .
C13B C10 C9 119.3(10) . .
C13A C10 C9 119.2(12) . .
C12 C11 C10 121.4(8) . .
C11 C12 C15A 121(2) . .
C11 C12 C15B 119.4(14) . .
C15A C12 C15B 16(2) . .
C14A C13A C10 119(2) . .
C13A C14A C15A 122(3) . .
C12 C15A C14A 118(4) . .
C12 C15A C16A 118(4) . .
C14A C15A C16A 124(4) . .
O10A C16A O9 122(3) . .
O10A C16A C15A 116(4) . .
O9 C16A C15A 122(4) . .
C16A O10A Zn2 132(2) . 4_445
C14B C13B C10 121.2(15) . .
C13B C14B C15B 120.3(18) . .
C14B C15B C12 118(2) . .
C14B C15B C16B 121(2) . .
C12 C15B C16B 121(2) . .
O9 C16B O10B 128.4(18) . .
O9 C16B C15B 114.5(19) . .
O10B C16B C15B 116(2) . .
C16B O10B Zn2 132.3(13) . 4_445
C1S N1S C2S 123.4(9) . .
C1S N1S C3S 115.3(7) . .
C2S N1S C3S 120.4(8) . .
N1S C1S O1S 106.8(7) . .

loop_
_geom_bond_atom_site_label_1
_geom_bond_atom_site_label_2
_geom_bond_distance
_geom_bond_site_symmetry_2
Zn1 O9 1.909(6) 8_664
Zn1 O8 1.927(3) .
Zn1 O3 1.947(5) .
Zn1 O4 1.946(5) 2_775
Zn1 Zn1 3.1206(14) 2_775
Zn1 Zn1 3.1206(14) 3_575
Zn2 O10B 1.955(10) 7_554
Zn2 O10B 1.955(10) 9_564
Zn2 O10B 1.955(10) 8_664
Zn2 O8 1.995(7) .
Zn2 O10A 2.10(2) 7_554
Zn2 O10A 2.10(2) 8_664
Zn2 O10A 2.10(2) 9_564
Zn2 O2W 2.27(2) .
Zn2 O2W 2.27(2) 3_575
Zn2 O2W 2.27(2) 2_775
Zn3 O1 1.910(7) .
Zn3 O2 1.909(6) 3_465
Zn3 O6 1.942(6) .
Zn3 O5 1.945(3) .
Zn4 O7 1.944(5) 2_675
Zn4 O7 1.944(5) 3_465
Zn4 O7 1.944(5) .
Zn4 O5 1.941(8) .
O1 C1 1.303(15) .
O2 C1 1.288(15) .
O2 Zn3 1.909(6) 2_675
O3 C8 1.251(10) .
O4 C8 1.253(10) .
O4 Zn1 1.947(5) 3_575
O5 Zn3 1.945(3) 2_675
O5 Zn3 1.945(3) 3_465
O6 C9 1.269(10) .
O7 C9 1.242(9) .
O8 Zn1 1.927(3) 2_775
O8 Zn1 1.927(3) 3_575
O9 C16A 1.19(4) .
O9 C16B 1.34(3) .
O9 Zn1 1.909(6) 6_465
C1 C2 1.507(14) .
C2 C3A 1.44(3) .
C2 C4A 1.41(3) .
C2 C3B 1.38(3) .
C2 C4B 1.43(3) .
C3A C5A 1.37(3) .
C4A C6A 1.33(3) .
C5A C7 1.45(3) .
C6A C7 1.39(3) .
C3B C5B 1.33(3) .
C4B C6B 1.37(3) .
C5B C7 1.38(3) .
C6B C7 1.43(3) .
C7 C8 1.489(11) .
C9 C10 1.485(11) .
C10 C11 1.368(13) .
C10 C13B 1.417(19) .
C10 C13A 1.46(3) .
C11 C12 1.378(12) .
C12 C15A 1.36(5) .
C12 C15B 1.40(3) .
C13A C14A 1.34(3) .
C14A C15A 1.41(6) .
C15A C16A 1.49(6) .
C16A O10A 1.28(4) .
O10A Zn2 2.10(2) 4_445
C13B C14B 1.33(2) .
C14B C15B 1.42(3) .
C15B C16B 1.49(3) .
C16B O10B 1.31(3) .
O10B Zn2 1.955(10) 4_445
O1S C1S 1.345(10) .
N1S C1S 1.343(8) .
N1S C2S 1.410(8) .
N1S C3S 1.449(9) .
